data_2219237
loop_
_publ_author_name
'Wang, Su-Qing'
'Jian, Fang-Fang'
'Liu, Huan-Qiang'

_publ_section_title
;
 <i>N</i>-(1<i>H</i>-1,2,3-Benzotriazol-1-ylmethyl)phthalimide
;
_journal_coeditor_code BH2185
_journal_issue 9
_journal_name_full 'Acta Crystallographica Section E'
_journal_page_first o1782
_journal_paper_doi 10.1107/S160053680802610X
_journal_volume 64
_journal_year 2008
_chemical_formula_iupac 'C15 H10 N4 O2'
_chemical_formula_moiety 'C15 H10 N4 O2'
_chemical_formula_sum 'C15 H10 N4 O2'
_chemical_formula_weight 278.27
_chemical_name_systematic
;
<i>N</i>-(1<i>H</i>-1,2,3-Benzotriazol-1-ylmethyl)phthalimide
;
_space_group_IT_number 2
_symmetry_cell_setting triclinic
_symmetry_space_group_name_Hall '-P 1'
_symmetry_space_group_name_H-M 'P -1'
_atom_sites_solution_hydrogens geom
_atom_sites_solution_primary direct
_atom_sites_solution_secondary difmap
_audit_creation_method SHELXL-97
_cell_angle_alpha 85.715(3)
_cell_angle_beta 81.283(3)
_cell_angle_gamma 73.398(3)
_cell_formula_units_Z 2
_cell_length_a 6.9481(11)
_cell_length_b 8.0041(13)
_cell_length_c 12.030(2)
_cell_measurement_reflns_used 1689
_cell_measurement_temperature 293(2)
_cell_measurement_theta_max 28.16
_cell_measurement_theta_min 1.71
_cell_volume 633.38(18)
_computing_cell_refinement 'SAINT (Bruker, 1997)'
_computing_data_collection 'SMART (Bruker, 1997)'
_computing_data_reduction 'SAINT (Bruker, 1997)'
_computing_molecular_graphics 'SHELXTL (Sheldrick, 2008)'
_computing_publication_material 'SHELXTL (Sheldrick, 2008)'
_computing_structure_refinement 'SHELXL97 (Sheldrick, 2008)'
_computing_structure_solution 'SHELXS97 (Sheldrick, 2008)'
_diffrn_ambient_temperature 293(2)
_diffrn_measured_fraction_theta_full 0.994
_diffrn_measured_fraction_theta_max 0.994
_diffrn_measurement_device_type 'Bruker SMART CCD area-detector'
_diffrn_measurement_method '\f and \w'
_diffrn_radiation_monochromator graphite
_diffrn_radiation_source 'fine-focus sealed tube'
_diffrn_radiation_type MoK\a
_diffrn_radiation_wavelength 0.71073
_diffrn_reflns_av_R_equivalents 0.0228
_diffrn_reflns_av_sigmaI/netI 0.0398
_diffrn_reflns_limit_h_max 8
_diffrn_reflns_limit_h_min -7
_diffrn_reflns_limit_k_max 9
_diffrn_reflns_limit_k_min -5
_diffrn_reflns_limit_l_max 14
_diffrn_reflns_limit_l_min -14
_diffrn_reflns_number 3364
_diffrn_reflns_theta_full 25.00
_diffrn_reflns_theta_max 25.00
_diffrn_reflns_theta_min 1.71
_exptl_absorpt_coefficient_mu 0.102
_exptl_absorpt_correction_type none
_exptl_crystal_colour colourless
_exptl_crystal_density_diffrn 1.459
_exptl_crystal_density_method 'not measured'
_exptl_crystal_description block
_exptl_crystal_F_000 288
_exptl_crystal_size_max 0.25
_exptl_crystal_size_mid 0.20
_exptl_crystal_size_min 0.18
_refine_diff_density_max 0.158
_refine_diff_density_min -0.175
_refine_ls_extinction_coef 0.069(7)
_refine_ls_extinction_expression Fc^*^=kFc[1+0.001xFc^2^\l^3^/sin(2\q)]^-1/4^
_refine_ls_extinction_method 'SHELXL97 (Sheldrick, 2008)'
_refine_ls_goodness_of_fit_ref 1.085
_refine_ls_hydrogen_treatment constr
_refine_ls_matrix_type full
_refine_ls_number_constraints 0
_refine_ls_number_parameters 191
_refine_ls_number_reflns 2229
_refine_ls_number_restraints 0
_refine_ls_restrained_S_all 1.085
_refine_ls_R_factor_all 0.0559
_refine_ls_R_factor_gt 0.0408
_refine_ls_shift/su_max 0.000
_refine_ls_shift/su_mean 0.000
_refine_ls_structure_factor_coef Fsqd
_refine_ls_weighting_details 'calc w=1/[\s^2^(Fo^2^)+(0.0531P)^2^+0.0288P] where P=(Fo^2^+2Fc^2^)/3'
_refine_ls_weighting_scheme calc
_refine_ls_wR_factor_gt 0.1003
_refine_ls_wR_factor_ref 0.1104
_reflns_number_gt 1689
_reflns_number_total 2229
_reflns_threshold_expression I>2\s(I)
_cod_data_source_file bh2185.cif
_cod_data_source_block I
_cod_database_code 2219237
_cod_database_fobs_code 2219237

loop_
_symmetry_equiv_pos_as_xyz
'x, y, z'
'-x, -y, -z'

loop_
_atom_site_type_symbol
_atom_site_label
_atom_site_fract_x
_atom_site_fract_y
_atom_site_fract_z
_atom_site_U_iso_or_equiv
_atom_site_adp_type
_atom_site_calc_flag
_atom_site_refinement_flags
_atom_site_occupancy
O O1 0.2735(2) 0.98906(15) 0.49784(11) 0.0591(4) Uani d . 1
O O2 0.2515(2) 1.39679(17) 0.74744(10) 0.0621(4) Uani d . 1
N N1 0.0501(2) 1.05193(18) 0.79484(11) 0.0462(4) Uani d . 1
N N2 -0.0680(3) 0.9651(2) 0.75689(14) 0.0626(5) Uani d . 1
N N3 -0.2433(3) 1.0032(2) 0.81950(15) 0.0680(5) Uani d . 1
N N4 0.2525(2) 1.16565(17) 0.64463(11) 0.0445(4) Uani d . 1
C C1 -0.2400(3) 1.1155(3) 0.89974(16) 0.0547(5) Uani d . 1
C C2 -0.3877(3) 1.1919(3) 0.9873(2) 0.0747(7) Uani d . 1
H H2B -0.5150 1.1724 0.9984 0.090 Uiso calc R 1
C C3 -0.3374(4) 1.2959(3) 1.0557(2) 0.0806(8) Uani d . 1
H H3B -0.4333 1.3491 1.1145 0.097 Uiso calc R 1
C C4 -0.1461(4) 1.3255(3) 1.04057(17) 0.0696(6) Uani d . 1
H H4A -0.1176 1.3961 1.0902 0.083 Uiso calc R 1
C C5 -0.0002(3) 1.2536(2) 0.95475(15) 0.0528(5) Uani d . 1
H H5A 0.1265 1.2742 0.9437 0.063 Uiso calc R 1
C C6 -0.0523(3) 1.1476(2) 0.88493(14) 0.0429(4) Uani d . 1
C C7 0.2508(3) 1.0372(2) 0.73567(15) 0.0502(5) Uani d . 1
H H7A 0.3062 0.9215 0.7056 0.060 Uiso calc R 1
H H7B 0.3375 1.0507 0.7884 0.060 Uiso calc R 1
C C8 0.2638(2) 1.1293(2) 0.53142(14) 0.0431(4) Uani d . 1
C C9 0.2639(2) 1.2957(2) 0.46837(14) 0.0402(4) Uani d . 1
C C10 0.2701(3) 1.3351(2) 0.35476(14) 0.0486(5) Uani d . 1
H H10A 0.2770 1.2515 0.3035 0.058 Uiso calc R 1
C C11 0.2658(3) 1.5050(2) 0.32021(15) 0.0526(5) Uani d . 1
H H11A 0.2706 1.5361 0.2440 0.063 Uiso calc R 1
C C12 0.2547(3) 1.6289(2) 0.39629(16) 0.0518(5) Uani d . 1
H H12A 0.2528 1.7416 0.3703 0.062 Uiso calc R 1
C C13 0.2461(3) 1.5891(2) 0.51025(16) 0.0496(5) Uani d . 1
H H13A 0.2360 1.6732 0.5618 0.060 Uiso calc R 1
C C14 0.2534(2) 1.4194(2) 0.54433(13) 0.0407(4) Uani d . 1
C C15 0.2517(2) 1.3373(2) 0.65864(15) 0.0436(4) Uani d . 1

loop_
_atom_site_aniso_label
_atom_site_aniso_U_11
_atom_site_aniso_U_22
_atom_site_aniso_U_33
_atom_site_aniso_U_12
_atom_site_aniso_U_13
_atom_site_aniso_U_23
O1 0.0823(9) 0.0380(8) 0.0593(8) -0.0198(7) -0.0060(7) -0.0107(6)
O2 0.0844(10) 0.0616(9) 0.0486(8) -0.0343(7) -0.0012(7) -0.0140(7)
N1 0.0559(9) 0.0451(9) 0.0434(8) -0.0227(7) -0.0100(7) 0.0027(7)
N2 0.0816(12) 0.0697(11) 0.0536(10) -0.0451(10) -0.0189(9) 0.0052(8)
N3 0.0719(12) 0.0840(13) 0.0634(11) -0.0445(10) -0.0191(9) 0.0122(10)
N4 0.0525(9) 0.0381(8) 0.0426(8) -0.0151(7) -0.0009(6) -0.0019(6)
C1 0.0514(11) 0.0585(12) 0.0545(11) -0.0193(9) -0.0101(9) 0.0187(10)
C2 0.0557(13) 0.0744(16) 0.0823(16) -0.0124(12) 0.0023(11) 0.0249(13)
C3 0.0859(17) 0.0606(15) 0.0698(15) -0.0006(12) 0.0246(13) 0.0083(12)
C4 0.1028(18) 0.0470(12) 0.0529(12) -0.0193(11) 0.0055(12) -0.0028(9)
C5 0.0687(12) 0.0429(11) 0.0485(10) -0.0211(9) -0.0042(9) 0.0018(8)
C6 0.0503(10) 0.0377(9) 0.0407(9) -0.0136(8) -0.0085(8) 0.0088(8)
C7 0.0539(11) 0.0445(10) 0.0498(10) -0.0118(9) -0.0045(8) 0.0009(8)
C8 0.0411(10) 0.0404(10) 0.0469(10) -0.0112(8) -0.0003(7) -0.0075(8)
C9 0.0354(9) 0.0382(9) 0.0455(10) -0.0104(7) 0.0005(7) -0.0040(7)
C10 0.0478(10) 0.0486(11) 0.0462(10) -0.0108(8) 0.0009(8) -0.0072(8)
C11 0.0465(10) 0.0565(12) 0.0495(11) -0.0114(9) 0.0007(8) 0.0062(9)
C12 0.0449(10) 0.0413(11) 0.0655(13) -0.0123(8) 0.0005(9) 0.0055(9)
C13 0.0461(10) 0.0405(10) 0.0631(12) -0.0165(8) 0.0015(8) -0.0075(8)
C14 0.0357(9) 0.0377(9) 0.0483(10) -0.0123(7) 0.0011(7) -0.0053(8)
C15 0.0420(10) 0.0430(10) 0.0477(10) -0.0164(8) 0.0008(8) -0.0088(8)

loop_
_atom_type_symbol
_atom_type_description
_atom_type_scat_dispersion_real
_atom_type_scat_dispersion_imag
_atom_type_scat_source
C C 0.0033 0.0016 'International Tables Vol C Tables 4.2.6.8 and 6.1.1.4'
H H 0.0000 0.0000 'International Tables Vol C Tables 4.2.6.8 and 6.1.1.4'
N N 0.0061 0.0033 'International Tables Vol C Tables 4.2.6.8 and 6.1.1.4'
O O 0.0106 0.0060 'International Tables Vol C Tables 4.2.6.8 and 6.1.1.4'

loop_
_geom_angle_atom_site_label_1
_geom_angle_atom_site_label_2
_geom_angle_atom_site_label_3
_geom_angle
C6 N1 N2 110.53(15)
C6 N1 C7 130.37(15)
N2 N1 C7 119.04(15)
N3 N2 N1 108.31(16)
N2 N3 C1 108.26(16)
C15 N4 C8 112.24(14)
C15 N4 C7 124.16(15)
C8 N4 C7 123.55(14)
N3 C1 C6 109.09(17)
N3 C1 C2 130.8(2)
C6 C1 C2 120.1(2)
C3 C2 C1 117.1(2)
C3 C2 H2B 121.4
C1 C2 H2B 121.4
C2 C3 C4 122.1(2)
C2 C3 H3B 118.9
C4 C3 H3B 118.9
C5 C4 C3 121.7(2)
C5 C4 H4A 119.2
C3 C4 H4A 119.2
C4 C5 C6 116.0(2)
C4 C5 H5A 122.0
C6 C5 H5A 122.0
N1 C6 C1 103.80(16)
N1 C6 C5 133.27(17)
C1 C6 C5 122.91(17)
N1 C7 N4 112.73(14)
N1 C7 H7A 109.0
N4 C7 H7A 109.0
N1 C7 H7B 109.0
N4 C7 H7B 109.0
H7A C7 H7B 107.8
O1 C8 N4 124.63(16)
O1 C8 C9 130.09(16)
N4 C8 C9 105.28(14)
C10 C9 C14 121.57(16)
C10 C9 C8 130.10(16)
C14 C9 C8 108.33(14)
C9 C10 C11 116.98(17)
C9 C10 H10A 121.5
C11 C10 H10A 121.5
C12 C11 C10 121.42(17)
C12 C11 H11A 119.3
C10 C11 H11A 119.3
C11 C12 C13 121.36(17)
C11 C12 H12A 119.3
C13 C12 H12A 119.3
C14 C13 C12 117.14(17)
C14 C13 H13A 121.4
C12 C13 H13A 121.4
C9 C14 C13 121.52(16)
C9 C14 C15 108.84(15)
C13 C14 C15 129.64(16)
O2 C15 N4 124.42(16)
O2 C15 C14 130.33(16)
N4 C15 C14 105.24(14)

loop_
_geom_bond_atom_site_label_1
_geom_bond_atom_site_label_2
_geom_bond_distance
O1 C8 1.2013(19)
O2 C15 1.201(2)
N1 C6 1.359(2)
N1 N2 1.361(2)
N1 C7 1.443(2)
N2 N3 1.299(2)
N3 C1 1.375(3)
N4 C15 1.395(2)
N4 C8 1.400(2)
N4 C7 1.446(2)
C1 C6 1.383(2)
C1 C2 1.395(3)
C2 C3 1.360(3)
C2 H2B 0.9300
C3 C4 1.398(3)
C3 H3B 0.9300
C4 C5 1.365(3)
C4 H4A 0.9300
C5 C6 1.390(2)
C5 H5A 0.9300
C7 H7A 0.9700
C7 H7B 0.9700
C8 C9 1.483(2)
C9 C10 1.377(2)
C9 C14 1.377(2)
C10 C11 1.385(2)
C10 H10A 0.9300
C11 C12 1.377(3)
C11 H11A 0.9300
C12 C13 1.380(3)
C12 H12A 0.9300
C13 C14 1.378(2)
C13 H13A 0.9300
C14 C15 1.479(2)

loop_
_geom_hbond_atom_site_label_D
_geom_hbond_atom_site_label_H
_geom_hbond_atom_site_label_A
_geom_hbond_site_symmetry_A
_geom_hbond_distance_DH
_geom_hbond_distance_HA
_geom_hbond_distance_DA
_geom_hbond_angle_DHA
_geom_hbond_publ_flag
C7 H7A O1 1 0.97 2.55 2.890(2) 100.7 yes

loop_
_cod_related_entry_id
_cod_related_entry_database
_cod_related_entry_code
1 ChemSpider 4343742
